data_4320909
loop_
_publ_author_name
'Zhan Shi'
'Lirong Zhang'
'Shan Gao'
'Guoyu Yang'
'Jia Hua'
'Lu Gao'
'Shouhua Feng'

_publ_contact_author
;
      Feng,Shouhua
      Department of Chemistry
      Jilin University
      Changchun, 130023
      P. R. China
;
_publ_contact_author_email shfeng@mail.jlu.edu.cn
_publ_contact_author_fax 86-431-5671974
_publ_contact_author_phone 86-431-5671974
_publ_section_title
;
 Coordination Polymers: Structural Transformation from Two to Three
 Dimensions through Ligand Conformation Change
;
_journal_name_full 'Inorganic Chemistry'
_journal_page_first 1990
_journal_page_last 1993
_journal_paper_doi 10.1021/ic991355q
_journal_volume 39
_journal_year 2000
_chemical_formula_sum 'C19 H16 Mn N3 O5'
_chemical_formula_weight 421.29
_chemical_name_systematic
; 
 ? 
;
_space_group_IT_number 14
_symmetry_cell_setting monoclinic
_symmetry_space_group_name_Hall '-P 2ybc'
_symmetry_space_group_name_H-M 'P 1 21/c 1'
_atom_sites_solution_hydrogens geom
_atom_sites_solution_primary direct
_atom_sites_solution_secondary difmap
_audit_creation_method SHELXL-97
_cell_angle_alpha 90.00
_cell_angle_beta 102.037(2)
_cell_angle_gamma 90.00
_cell_formula_units_Z 4
_cell_length_a 11.6612(14)
_cell_length_b 8.6480(10)
_cell_length_c 18.493(2)
_cell_measurement_temperature 566(2)
_cell_volume 1823.9(4)
_computing_structure_refinement 'SHELXL-97 (Sheldrick, 1997)'
_computing_structure_solution 'SHELXS-97 (Sheldrick, 1990)'
_diffrn_ambient_temperature 566(2)
_diffrn_measured_fraction_theta_full 0.998
_diffrn_measured_fraction_theta_max 0.998
_diffrn_measurement_device_type 'SIEMENS SMART CCD'
_diffrn_radiation_monochromator graphite
_diffrn_radiation_source 'fine-focus sealed tube'
_diffrn_radiation_type MoK\a
_diffrn_radiation_wavelength 0.71073
_diffrn_reflns_av_R_equivalents 0.1277
_diffrn_reflns_av_sigmaI/netI 0.1085
_diffrn_reflns_limit_h_max 12
_diffrn_reflns_limit_h_min -12
_diffrn_reflns_limit_k_max 6
_diffrn_reflns_limit_k_min -9
_diffrn_reflns_limit_l_max 20
_diffrn_reflns_limit_l_min -20
_diffrn_reflns_number 7699
_diffrn_reflns_theta_full 23.27
_diffrn_reflns_theta_max 23.27
_diffrn_reflns_theta_min 1.79
_exptl_absorpt_coefficient_mu 0.761
_exptl_absorpt_correction_type none
_exptl_crystal_colour 'light yellow'
_exptl_crystal_density_diffrn 1.534
_exptl_crystal_density_method 'not measured'
_exptl_crystal_description block
_exptl_crystal_F_000 864
_exptl_crystal_size_max 0.170
_exptl_crystal_size_mid 0.040
_exptl_crystal_size_min 0.040
_refine_diff_density_max 0.329
_refine_diff_density_min -0.242
_refine_diff_density_rms 0.055
_refine_ls_extinction_method none
_refine_ls_goodness_of_fit_ref 0.821
_refine_ls_hydrogen_treatment mixed
_refine_ls_matrix_type full
_refine_ls_number_parameters 317
_refine_ls_number_reflns 2625
_refine_ls_number_restraints 0
_refine_ls_restrained_S_all 0.821
_refine_ls_R_factor_all 0.0701
_refine_ls_R_factor_gt 0.0376
_refine_ls_shift/su_max 0.001
_refine_ls_shift/su_mean 0.000
_refine_ls_structure_factor_coef Fsqd
_refine_ls_weighting_details 'calc w=1/[\s^2^(Fo^2^)+(0.0000P)^2^+0.0000P] where P=(Fo^2^+2Fc^2^)/3'
_refine_ls_weighting_scheme calc
_refine_ls_wR_factor_gt 0.0661
_refine_ls_wR_factor_ref 0.0741
_reflns_number_gt 1717
_reflns_number_total 2625
_reflns_threshold_expression >2sigma(I)
_cod_data_source_file ic991355q_1.cif
_cod_data_source_block complex2
_cod_original_cell_volume 1824.0(4)
_cod_database_code 4320909

loop_
_symmetry_equiv_pos_as_xyz
'x, y, z'
'-x, y+1/2, -z+1/2'
'-x, -y, -z'
'x, -y-1/2, z-1/2'

loop_
_atom_site_label
_atom_site_type_symbol
_atom_site_fract_x
_atom_site_fract_y
_atom_site_fract_z
_atom_site_U_iso_or_equiv
_atom_site_adp_type
_atom_site_occupancy
_atom_site_symmetry_multiplicity
_atom_site_calc_flag
_atom_site_refinement_flags
_atom_site_disorder_assembly
_atom_site_disorder_group
Mn Mn 0.05837(4) 0.20622(6) 0.83420(3) 0.02481(16) Uani 1 1 d . . .
O1 O 0.09134(19) 0.1975(3) 0.95399(13) 0.0347(6) Uani 1 1 d . . .
O2 O 0.1541(2) 0.4344(3) 0.99109(14) 0.0465(7) Uani 1 1 d . . .
O3 O 0.02423(19) 0.2704(3) 1.21411(12) 0.0301(6) Uani 1 1 d . . .
O4 O -0.05279(19) 0.0374(3) 1.18785(12) 0.0326(6) Uani 1 1 d . . .
O1W O 0.0765(3) 0.4563(3) 0.84799(16) 0.0386(7) Uani 1 1 d . . .
N1 N 0.2531(2) 0.1966(4) 0.83188(16) 0.0328(8) Uani 1 1 d . . .
N2 N 0.8631(2) 0.2011(4) 0.83384(16) 0.0342(7) Uani 1 1 d . . .
N3 N 0.5233(6) 0.3252(6) 0.1182(3) 0.1152(19) Uani 1 1 d . . .
C1 C 0.1137(3) 0.3041(5) 1.0020(2) 0.0299(9) Uani 1 1 d . . .
C2 C 0.0904(3) 0.2758(5) 1.07688(19) 0.0327(9) Uani 1 1 d . . .
C3 C 0.0234(3) 0.1670(4) 1.0956(2) 0.0319(9) Uani 1 1 d . . .
C4 C -0.0035(3) 0.1572(4) 1.17108(19) 0.0262(9) Uani 1 1 d . . .
C5 C 0.3273(3) 0.2924(5) 0.8731(2) 0.0397(10) Uani 1 1 d . . .
C6 C 0.4453(3) 0.2975(5) 0.8739(2) 0.0421(11) Uani 1 1 d . . .
C7 C 0.4935(3) 0.1985(4) 0.83042(19) 0.0314(9) Uani 1 1 d . . .
C8 C 0.4160(3) 0.0995(5) 0.7861(3) 0.0473(12) Uani 1 1 d . . .
C9 C 0.2988(3) 0.1013(5) 0.7889(2) 0.0467(12) Uani 1 1 d . . .
C10 C 0.8174(3) 0.2865(5) 0.8807(2) 0.0403(10) Uani 1 1 d . . .
C11 C 0.7001(3) 0.2902(5) 0.8807(2) 0.0392(10) Uani 1 1 d . . .
C12 C 0.6214(3) 0.1992(4) 0.83169(19) 0.0318(9) Uani 1 1 d . . .
C13 C 0.6704(3) 0.1093(5) 0.7843(2) 0.0458(12) Uani 1 1 d . . .
C14 C 0.7893(3) 0.1131(5) 0.7867(2) 0.0446(11) Uani 1 1 d . . .
C15 C 0.6168(7) 0.2687(10) 0.0981(4) 0.115(2) Uani 1 1 d . . .
C16 C 0.6150(6) 0.1372(8) 0.0516(3) 0.0861(17) Uani 1 1 d . . .
C17 C 0.5056(5) 0.0686(5) 0.0250(2) 0.0643(14) Uani 1 1 d . . .
C18 C 0.4093(6) 0.1309(7) 0.0488(3) 0.0852(18) Uani 1 1 d . . .
C19 C 0.4216(7) 0.2551(8) 0.0943(4) 0.105(2) Uani 1 1 d . . .
H1A H 0.102(3) 0.468(4) 0.900(2) 0.059(13) Uiso 1 1 d . . .
H1B H 0.039(3) 0.523(5) 0.826(2) 0.061(16) Uiso 1 1 d . . .
H2 H 0.120(3) 0.349(5) 1.114(2) 0.058(13) Uiso 1 1 d . . .
H3 H -0.017(3) 0.092(5) 1.063(2) 0.062(13) Uiso 1 1 d . . .
H5 H 0.297(3) 0.362(4) 0.9038(18) 0.036(10) Uiso 1 1 d . . .
H6 H 0.491(2) 0.362(4) 0.9024(16) 0.016(9) Uiso 1 1 d . . .
H8 H 0.436(3) 0.030(4) 0.757(2) 0.049(12) Uiso 1 1 d . . .
H9 H 0.248(3) 0.033(4) 0.760(2) 0.048(12) Uiso 1 1 d . . .
H10 H 0.872(3) 0.350(4) 0.922(2) 0.049(11) Uiso 1 1 d . . .
H11 H 0.675(3) 0.355(4) 0.9164(19) 0.047(11) Uiso 1 1 d . . .
H13 H 0.628(3) 0.050(4) 0.7504(19) 0.031(11) Uiso 1 1 d . . .
H14 H 0.825(3) 0.053(4) 0.752(2) 0.042(10) Uiso 1 1 d . . .
H15 H 0.700(4) 0.303(6) 0.108(3) 0.099(19) Uiso 1 1 d . . .
H16 H 0.697(4) 0.102(6) 0.034(3) 0.096(17) Uiso 1 1 d . . .
H18 H 0.328(4) 0.072(6) 0.036(3) 0.11(2) Uiso 1 1 d . . .
H19 H 0.358(5) 0.327(8) 0.101(4) 0.15(3) Uiso 1 1 d . . .

loop_
_atom_site_aniso_label
_atom_site_aniso_U_11
_atom_site_aniso_U_22
_atom_site_aniso_U_33
_atom_site_aniso_U_23
_atom_site_aniso_U_13
_atom_site_aniso_U_12
Mn 0.0272(3) 0.0251(3) 0.0233(3) -0.0006(3) 0.0081(2) -0.0009(3)
O1 0.0506(15) 0.0305(15) 0.0237(14) -0.0038(13) 0.0093(11) -0.0042(13)
O2 0.0729(19) 0.0369(18) 0.0318(16) -0.0007(14) 0.0156(14) -0.0210(15)
O3 0.0486(14) 0.0211(14) 0.0221(14) -0.0049(13) 0.0108(11) -0.0062(12)
O4 0.0453(14) 0.0229(15) 0.0326(15) 0.0007(12) 0.0151(12) -0.0040(13)
O1W 0.0568(19) 0.0283(16) 0.0270(18) 0.0051(15) 0.0001(15) 0.0095(14)
N1 0.0297(16) 0.0349(19) 0.0350(19) 0.0003(17) 0.0097(14) 0.0024(16)
N2 0.0281(16) 0.0400(19) 0.0351(19) -0.0036(17) 0.0077(14) -0.0037(16)
N3 0.142(5) 0.082(4) 0.111(5) -0.027(3) 0.000(4) -0.008(4)
C1 0.034(2) 0.031(2) 0.026(2) -0.002(2) 0.0065(16) 0.000(2)
C2 0.038(2) 0.034(2) 0.025(2) -0.010(2) 0.0039(17) -0.003(2)
C3 0.041(2) 0.028(2) 0.026(2) -0.0049(19) 0.0054(18) -0.0052(19)
C4 0.0277(18) 0.026(2) 0.026(2) 0.0022(19) 0.0061(16) 0.0045(17)
C5 0.033(2) 0.036(2) 0.050(3) -0.013(2) 0.010(2) 0.004(2)
C6 0.026(2) 0.046(3) 0.053(3) -0.014(2) 0.0055(19) -0.004(2)
C7 0.031(2) 0.032(2) 0.033(2) 0.002(2) 0.0108(16) 0.000(2)
C8 0.038(2) 0.055(3) 0.054(3) -0.023(3) 0.022(2) -0.002(2)
C9 0.034(2) 0.060(3) 0.047(3) -0.018(2) 0.010(2) -0.007(2)
C10 0.036(2) 0.045(3) 0.043(3) -0.016(2) 0.0146(19) -0.004(2)
C11 0.033(2) 0.042(2) 0.045(3) -0.018(2) 0.0157(19) -0.002(2)
C12 0.0275(19) 0.035(2) 0.034(2) 0.002(2) 0.0107(16) 0.0016(19)
C13 0.032(2) 0.062(3) 0.042(3) -0.022(3) 0.007(2) -0.004(2)
C14 0.038(2) 0.060(3) 0.038(3) -0.017(2) 0.014(2) 0.000(2)
C15 0.122(6) 0.117(7) 0.099(6) -0.030(5) 0.012(5) -0.044(6)
C16 0.103(5) 0.085(4) 0.069(4) -0.007(4) 0.017(4) -0.033(4)
C17 0.099(4) 0.045(3) 0.044(3) 0.012(2) 0.003(3) -0.004(3)
C18 0.101(5) 0.064(4) 0.080(4) -0.008(4) -0.007(4) 0.012(4)
C19 0.117(6) 0.084(5) 0.098(5) -0.026(4) -0.013(4) 0.020(4)

loop_
_atom_type_symbol
_atom_type_description
_atom_type_scat_dispersion_real
_atom_type_scat_dispersion_imag
_atom_type_scat_source
C C 0.0033 0.0016 'International Tables Vol C Tables 4.2.6.8 and 6.1.1.4'
H H 0.0000 0.0000 'International Tables Vol C Tables 4.2.6.8 and 6.1.1.4'
N N 0.0061 0.0033 'International Tables Vol C Tables 4.2.6.8 and 6.1.1.4'
O O 0.0106 0.0060 'International Tables Vol C Tables 4.2.6.8 and 6.1.1.4'
Mn Mn 0.3368 0.7283 'International Tables Vol C Tables 4.2.6.8 and 6.1.1.4'

loop_
_geom_angle_atom_site_label_1
_geom_angle_atom_site_label_2
_geom_angle_atom_site_label_3
_geom_angle
_geom_angle_site_symmetry_1
_geom_angle_site_symmetry_3
_geom_angle_publ_flag
O4 Mn O1 98.73(9) 3_557 . ?
O4 Mn O3 84.58(9) 3_557 4_565 ?
O1 Mn O3 176.67(10) . 4_565 ?
O4 Mn O1W 173.74(10) 3_557 . ?
O1 Mn O1W 85.59(10) . . ?
O3 Mn O1W 91.13(10) 4_565 . ?
O4 Mn N2 89.42(10) 3_557 1_455 ?
O1 Mn N2 88.08(10) . 1_455 ?
O3 Mn N2 91.64(10) 4_565 1_455 ?
O1W Mn N2 95.28(11) . 1_455 ?
O4 Mn N1 87.21(10) 3_557 . ?
O1 Mn N1 93.03(10) . . ?
O3 Mn N1 87.44(10) 4_565 . ?
O1W Mn N1 88.03(11) . . ?
N2 Mn N1 176.58(12) 1_455 . ?
C1 O1 Mn 131.0(2) . . ?
C4 O3 Mn 133.0(2) . 4_566 ?
C4 O4 Mn 139.6(2) . 3_557 ?
Mn O1W H1A 103(2) . . ?
Mn O1W H1B 129(3) . . ?
H1A O1W H1B 118(4) . . ?
C5 N1 C9 116.0(3) . . ?
C5 N1 Mn 120.1(2) . . ?
C9 N1 Mn 123.9(3) . . ?
C14 N2 C10 116.9(3) . . ?
C14 N2 Mn 121.6(2) . 1_655 ?
C10 N2 Mn 121.6(2) . 1_655 ?
C15 N3 C19 118.2(6) . . ?
O2 C1 O1 124.8(3) . . ?
O2 C1 C2 116.4(3) . . ?
O1 C1 C2 118.8(3) . . ?
C3 C2 C1 126.7(4) . . ?
C3 C2 H2 116(2) . . ?
C1 C2 H2 117(2) . . ?
C2 C3 C4 122.5(4) . . ?
C2 C3 H3 124(2) . . ?
C4 C3 H3 113(2) . . ?
O4 C4 O3 123.8(3) . . ?
O4 C4 C3 118.2(3) . . ?
O3 C4 C3 118.0(3) . . ?
N1 C5 C6 124.2(4) . . ?
N1 C5 H5 117.5(19) . . ?
C6 C5 H5 118(2) . . ?
C5 C6 C7 120.3(4) . . ?
C5 C6 H6 120.8(19) . . ?
C7 C6 H6 118.8(19) . . ?
C6 C7 C8 115.9(3) . . ?
C6 C7 C12 121.3(3) . . ?
C8 C7 C12 122.8(3) . . ?
C9 C8 C7 120.1(4) . . ?
C9 C8 H8 115(3) . . ?
C7 C8 H8 125(3) . . ?
N1 C9 C8 123.5(4) . . ?
N1 C9 H9 117(2) . . ?
C8 C9 H9 120(2) . . ?
N2 C10 C11 123.3(4) . . ?
N2 C10 H10 120.3(18) . . ?
C11 C10 H10 116.3(18) . . ?
C10 C11 C12 120.6(4) . . ?
C10 C11 H11 118(2) . . ?
C12 C11 H11 122(2) . . ?
C13 C12 C11 115.4(3) . . ?
C13 C12 C7 122.3(3) . . ?
C11 C12 C7 122.4(3) . . ?
C14 C13 C12 120.8(4) . . ?
C14 C13 H13 117(2) . . ?
C12 C13 H13 122(2) . . ?
N2 C14 C13 123.0(4) . . ?
N2 C14 H14 115.0(19) . . ?
C13 C14 H14 122.0(19) . . ?
N3 C15 C16 123.9(7) . . ?
N3 C15 H15 132(3) . . ?
C16 C15 H15 104(3) . . ?
C17 C16 C15 116.6(6) . . ?
C17 C16 H16 124(3) . . ?
C15 C16 H16 119(3) . . ?
C18 C17 C16 117.4(5) . . ?
C18 C17 C17 122.0(6) . 3_655 ?
C16 C17 C17 120.6(7) . 3_655 ?
C19 C18 C17 120.9(7) . . ?
C19 C18 H18 120(3) . . ?
C17 C18 H18 119(3) . . ?
N3 C19 C18 122.8(7) . . ?
N3 C19 H19 108(4) . . ?
C18 C19 H19 126(4) . . ?

loop_
_geom_bond_atom_site_label_1
_geom_bond_atom_site_label_2
_geom_bond_distance
_geom_bond_site_symmetry_2
_geom_bond_publ_flag
Mn O4 2.144(2) 3_557 ?
Mn O1 2.169(2) . ?
Mn O3 2.182(2) 4_565 ?
Mn O1W 2.183(3) . ?
Mn N2 2.276(3) 1_455 ?
Mn N1 2.282(3) . ?
O1 C1 1.269(4) . ?
O2 C1 1.254(4) . ?
O3 C4 1.261(4) . ?
O3 Mn 2.182(2) 4_566 ?
O4 C4 1.255(4) . ?
O4 Mn 2.144(2) 3_557 ?
O1W H1A 0.96(4) . ?
O1W H1B 0.79(4) . ?
N1 C5 1.320(5) . ?
N1 C9 1.331(5) . ?
N2 C14 1.329(5) . ?
N2 C10 1.331(4) . ?
N2 Mn 2.276(3) 1_655 ?
N3 C15 1.317(8) . ?
N3 C19 1.323(8) . ?
C1 C2 1.486(5) . ?
C2 C3 1.315(5) . ?
C2 H2 0.94(4) . ?
C3 C4 1.495(5) . ?
C3 H3 0.94(4) . ?
C5 C6 1.373(5) . ?
C5 H5 0.95(3) . ?
C6 C7 1.373(5) . ?
C6 H6 0.87(3) . ?
C7 C8 1.383(5) . ?
C7 C12 1.487(4) . ?
C8 C9 1.378(5) . ?
C8 H8 0.87(4) . ?
C9 H9 0.92(4) . ?
C10 C11 1.368(5) . ?
C10 H10 1.05(3) . ?
C11 C12 1.392(5) . ?
C11 H11 0.96(3) . ?
C12 C13 1.381(5) . ?
C13 C14 1.379(5) . ?
C13 H13 0.88(3) . ?
C14 H14 0.98(4) . ?
C15 C16 1.423(9) . ?
C15 H15 1.00(4) . ?
C16 C17 1.400(7) . ?
C16 H16 1.11(4) . ?
C17 C18 1.396(7) . ?
C17 C17 1.494(9) 3_655 ?
C18 C19 1.354(8) . ?
C18 H18 1.06(5) . ?
C19 H19 0.99(6) . ?

loop_
_geom_hbond_atom_site_label_D
_geom_hbond_atom_site_label_H
_geom_hbond_atom_site_label_A
_geom_hbond_distance_DH
_geom_hbond_distance_HA
_geom_hbond_distance_DA
_geom_hbond_angle_DHA
_geom_hbond_site_symmetry_A
O1W H1A O2 0.96(4) 1.69(4) 2.619(4) 164(4) .
O1W H1B O3 0.79(4) 2.01(4) 2.779(4) 164(4) 3_567
